data_2216401
loop_
_publ_author_name
'Ling, Zhang'

_publ_section_title
;
 Poly[tetraaqua(\m~6~-benzene-1,2,4,5-tetracarboxylato)dicopper(II)]
;
_journal_coeditor_code CV2358
_journal_issue 12
_journal_name_full 'Acta Crystallographica Section E'
_journal_page_first m3190
_journal_page_last m3190
_journal_paper_doi 10.1107/S1600536807062198
_journal_volume 63
_journal_year 2007
_chemical_formula_iupac '[Cu2 (C10 H2 O8) (H2 O)4]'
_chemical_formula_moiety 'C5 H5 Cu O6'
_chemical_formula_sum 'C5 H5 Cu O6'
_chemical_formula_weight 224.63
_chemical_name_systematic
;
Poly[tetraaqua(\m~6~-benzene-1,2,4,5-tetracarboxylato)dicopper(II)]
;
_space_group_IT_number 14
_symmetry_cell_setting monoclinic
_symmetry_space_group_name_Hall '-P 2yn'
_symmetry_space_group_name_H-M 'P 1 21/n 1'
_atom_sites_solution_hydrogens geom
_atom_sites_solution_primary direct
_atom_sites_solution_secondary difmap
_audit_creation_method SHELXL-97
_cell_angle_alpha 90.00
_cell_angle_beta 97.939(2)
_cell_angle_gamma 90.00
_cell_formula_units_Z 4
_cell_length_a 5.2594(10)
_cell_length_b 16.342(3)
_cell_length_c 8.1426(15)
_cell_measurement_reflns_used 1261
_cell_measurement_temperature 298(2)
_cell_measurement_theta_max 25.30
_cell_measurement_theta_min 2.49
_cell_volume 693.1(2)
_computing_cell_refinement 'SAINT (Bruker, 2004)'
_computing_data_collection 'APEX2 (Bruker, 2007)'
_computing_data_reduction SAINT
_computing_molecular_graphics 'SHELXTL (Bruker, 2004)'
_computing_publication_material SHELXTL
_computing_structure_refinement 'SHELXL97 (Sheldrick, 1997)'
_computing_structure_solution 'SHELXS97 (Sheldrick, 1997)'
_diffrn_ambient_temperature 298(2)
_diffrn_measured_fraction_theta_full 0.998
_diffrn_measured_fraction_theta_max 0.998
_diffrn_measurement_device_type 'Bruker APEXII area-detector diffractometer'
_diffrn_measurement_method '\f and \w scan'
_diffrn_radiation_monochromator graphite
_diffrn_radiation_source 'fine-focus sealed tube'
_diffrn_radiation_type MoK\a
_diffrn_radiation_wavelength 0.71073
_diffrn_reflns_av_R_equivalents 0.1068
_diffrn_reflns_av_sigmaI/netI 0.0640
_diffrn_reflns_limit_h_max 5
_diffrn_reflns_limit_h_min -6
_diffrn_reflns_limit_k_max 16
_diffrn_reflns_limit_k_min -19
_diffrn_reflns_limit_l_max 9
_diffrn_reflns_limit_l_min -9
_diffrn_reflns_number 3586
_diffrn_reflns_theta_full 25.30
_diffrn_reflns_theta_max 25.30
_diffrn_reflns_theta_min 2.49
_diffrn_standards_interval_count 0
_diffrn_standards_interval_time 0
_diffrn_standards_number 0
_exptl_absorpt_coefficient_mu 3.137
_exptl_absorpt_correction_T_max 0.6505
_exptl_absorpt_correction_T_min 0.4737
_exptl_absorpt_correction_type multi-scan
_exptl_absorpt_process_details '(SADABS; Sheldrick, 2004)'
_exptl_crystal_colour blue
_exptl_crystal_density_diffrn 2.153
_exptl_crystal_density_method 'not measured'
_exptl_crystal_description block
_exptl_crystal_F_000 448
_exptl_crystal_size_max 0.28
_exptl_crystal_size_mid 0.19
_exptl_crystal_size_min 0.15
_refine_diff_density_max 0.766
_refine_diff_density_min -1.625
_refine_ls_extinction_method none
_refine_ls_goodness_of_fit_ref 1.054
_refine_ls_hydrogen_treatment mixed
_refine_ls_matrix_type full
_refine_ls_number_parameters 127
_refine_ls_number_reflns 1261
_refine_ls_number_restraints 6
_refine_ls_restrained_S_all 1.052
_refine_ls_R_factor_all 0.0472
_refine_ls_R_factor_gt 0.0460
_refine_ls_shift/su_max 0.001
_refine_ls_shift/su_mean 0.000
_refine_ls_structure_factor_coef Fsqd
_refine_ls_weighting_details 'calc w=1/[\s^2^(Fo^2^)+(0.0794P)^2^+0.002P] where P=(Fo^2^+2Fc^2^)/3'
_refine_ls_weighting_scheme calc
_refine_ls_wR_factor_gt 0.1105
_refine_ls_wR_factor_ref 0.1117
_reflns_number_gt 1181
_reflns_number_total 1261
_reflns_threshold_expression I>2\s(I)
_cod_data_source_file cv2358.cif
_cod_data_source_block I
_cod_depositor_comments
;
The following automatic conversions were performed:
'_symmetry_cell_setting' value 'Monoclinic' changed to 'monoclinic'
according to '/home/saulius/struct/CIF-dictionaries/cif_core.dic'
dictionary named 'cif_core.dic' version 2.4.1 from 2010-06-29.

Automatic conversion script
Id: cif_fix_enum 1527 2010-12-29 10:47:43Z saulius 

The following automatic conversions were performed:

'_symmetry_cell_setting' value 'Monoclinic' changed to 'monoclinic'
according to /home/saulius/struct/CIF-dictionaries/cif_core.dic
dictionary named 'cif_core.dic' version 2.4.1 from 2010-06-29.

Automatic conversion script
Id: cif_fix_values 1715 2011-07-08 13:25:40Z adriana 
;
_cod_original_sg_symbol_H-M 'P 21/n'
_cod_database_code 2216401
_cod_database_fobs_code 2216401

loop_
_symmetry_equiv_pos_as_xyz
'x, y, z'
'-x+1/2, y+1/2, -z+1/2'
'-x, -y, -z'
'x-1/2, -y-1/2, z-1/2'

loop_
_atom_site_type_symbol
_atom_site_label
_atom_site_fract_x
_atom_site_fract_y
_atom_site_fract_z
_atom_site_U_iso_or_equiv
_atom_site_adp_type
_atom_site_calc_flag
_atom_site_refinement_flags
_atom_site_occupancy
O O1 0.6295(4) 0.78499(13) 1.0770(3) 0.0251(5) Uani d . 1
O O5 0.9211(4) 0.87035(13) 0.7881(3) 0.0234(5) Uani d . 1
C C4 0.8535(5) 0.94425(18) 0.7784(4) 0.0185(7) Uani d . 1
Cu Cu1 0.14625(6) 0.83280(2) 0.62933(4) 0.0155(3) Uani d . 1
O O2 0.4254(4) 0.79262(13) 0.8192(2) 0.0224(5) Uani d . 1
O O6 0.9316(4) 0.99467(13) 0.6821(3) 0.0263(6) Uani d . 1
O O3 -0.1623(5) 0.86478(15) 0.4160(3) 0.0262(6) Uani d D 1
C C1 0.5292(6) 0.82451(18) 0.9505(4) 0.0181(7) Uani d . 1
O O4 0.3800(4) 0.90417(15) 0.5221(3) 0.0307(6) Uani d D 1
C C5 0.6389(6) 1.05457(18) 0.9193(4) 0.0192(7) Uani d . 1
H H13 0.7321 1.0916 0.8645 0.023 Uiso calc R 1
C C2 0.5243(6) 0.91568(18) 0.9736(3) 0.0164(6) Uani d . 1
C C3 0.6668(5) 0.97141(18) 0.8918(3) 0.0174(6) Uani d . 1
H H3WA -0.120(9) 0.9099(15) 0.372(5) 0.061(16) Uiso d D 1
H H4WA 0.293(6) 0.938(2) 0.455(4) 0.041(12) Uiso d D 1
H H4WB 0.515(6) 0.888(3) 0.482(5) 0.062(15) Uiso d D 1
H H3WB -0.175(12) 0.825(2) 0.346(5) 0.09(3) Uiso d D 1

loop_
_atom_site_aniso_label
_atom_site_aniso_U_11
_atom_site_aniso_U_22
_atom_site_aniso_U_33
_atom_site_aniso_U_12
_atom_site_aniso_U_13
_atom_site_aniso_U_23
O1 0.0368(14) 0.0178(11) 0.0196(11) -0.0001(9) 0.0002(9) 0.0012(9)
O5 0.0260(12) 0.0217(12) 0.0254(11) 0.0056(9) 0.0136(9) 0.0008(9)
C4 0.0162(15) 0.0232(17) 0.0174(15) -0.0011(12) 0.0071(12) -0.0013(12)
Cu1 0.0164(3) 0.0160(4) 0.0162(4) 0.00117(12) 0.0090(2) -0.00035(12)
O2 0.0250(12) 0.0207(12) 0.0210(11) 0.0012(9) 0.0017(9) -0.0021(9)
O6 0.0290(12) 0.0264(11) 0.0275(13) 0.0011(9) 0.0182(10) 0.0047(10)
O3 0.0278(13) 0.0260(13) 0.0268(12) -0.0019(11) 0.0111(9) -0.0018(11)
C1 0.0154(16) 0.0213(16) 0.0193(18) 0.0006(11) 0.0088(13) 0.0004(12)
O4 0.0217(13) 0.0379(14) 0.0352(14) 0.0044(10) 0.0134(11) 0.0143(11)
C5 0.0200(15) 0.0222(16) 0.0168(15) -0.0022(12) 0.0078(11) 0.0018(12)
C2 0.0164(15) 0.0190(14) 0.0142(14) 0.0018(11) 0.0032(11) -0.0003(12)
C3 0.0192(15) 0.0206(15) 0.0136(15) 0.0020(12) 0.0060(11) -0.0002(12)

loop_
_atom_type_symbol
_atom_type_description
_atom_type_scat_dispersion_real
_atom_type_scat_dispersion_imag
_atom_type_scat_source
C C 0.0033 0.0016 'International Tables Vol C Tables 4.2.6.8 and 6.1.1.4'
H H 0.0000 0.0000 'International Tables Vol C Tables 4.2.6.8 and 6.1.1.4'
O O 0.0106 0.0060 'International Tables Vol C Tables 4.2.6.8 and 6.1.1.4'
Cu Cu 0.3201 1.2651 'International Tables Vol C Tables 4.2.6.8 and 6.1.1.4'

loop_
_geom_angle_atom_site_label_1
_geom_angle_atom_site_label_2
_geom_angle_atom_site_label_3
_geom_angle_site_symmetry_1
_geom_angle_site_symmetry_3
_geom_angle
C1 O1 Cu1 . 4_676 132.4(2)
C4 O5 Cu1 . 1_655 116.65(19)
O6 C4 O5 . . 124.0(3)
O6 C4 C3 . . 119.4(3)
O5 C4 C3 . . 116.6(3)
O5 Cu1 O1 1_455 4_575 115.69(9)
O5 Cu1 O4 1_455 . 124.88(9)
O1 Cu1 O4 4_575 . 119.42(10)
O5 Cu1 O2 1_455 . 92.13(9)
O1 Cu1 O2 4_575 . 81.88(9)
O4 Cu1 O2 . . 95.50(10)
O5 Cu1 O3 1_455 . 89.96(9)
O1 Cu1 O3 4_575 . 93.08(9)
O4 Cu1 O3 . . 87.06(10)
O2 Cu1 O3 . . 174.95(8)
C1 O2 Cu1 . . 133.2(2)
Cu1 O3 H3WA . . 108(3)
Cu1 O3 H3WB . . 108(4)
H3WA O3 H3WB . . 112(3)
O2 C1 O1 . . 124.6(3)
O2 C1 C2 . . 120.6(3)
O1 C1 C2 . . 114.6(3)
Cu1 O4 H4WA . . 110(3)
Cu1 O4 H4WB . . 125(3)
H4WA O4 H4WB . . 111(2)
C3 C5 C2 . 3_677 122.0(3)
C3 C5 H13 . . 119.0
C2 C5 H13 3_677 . 119.0
C5 C2 C3 3_677 . 119.1(3)
C5 C2 C1 3_677 . 116.5(3)
C3 C2 C1 . . 124.4(3)
C5 C3 C2 . . 118.9(3)
C5 C3 C4 . . 118.7(3)
C2 C3 C4 . . 122.4(3)

loop_
_geom_bond_atom_site_label_1
_geom_bond_atom_site_label_2
_geom_bond_site_symmetry_2
_geom_bond_distance
O1 C1 . 1.267(4)
O1 Cu1 4_676 1.971(2)
O5 C4 . 1.258(4)
O5 Cu1 1_655 1.968(2)
C4 O6 . 1.245(3)
C4 C3 . 1.504(4)
Cu1 O5 1_455 1.968(2)
Cu1 O1 4_575 1.971(2)
Cu1 O4 . 1.983(2)
Cu1 O2 . 2.086(2)
Cu1 O3 . 2.268(3)
O2 C1 . 1.246(4)
O3 H3WA . 0.86(3)
O3 H3WB . 0.86(4)
C1 C2 . 1.502(4)
O4 H4WA . 0.86(3)
O4 H4WB . 0.86(3)
C5 C3 . 1.388(4)
C5 C2 3_677 1.393(4)
C5 H13 . 0.9300
C2 C5 3_677 1.393(4)
C2 C3 . 1.405(4)

loop_
_geom_hbond_atom_site_label_D
_geom_hbond_atom_site_label_H
_geom_hbond_atom_site_label_A
_geom_hbond_site_symmetry_A
_geom_hbond_distance_DH
_geom_hbond_distance_HA
_geom_hbond_distance_DA
_geom_hbond_angle_DHA
_geom_hbond_publ_flag
O3 H3WA O6 3_676 0.86(3) 1.933(17) 2.767(3) 163(5) y
O3 H3WB O1 1_454 0.86(4) 2.38(4) 3.112(3) 143(5) y
O3 H3WB O2 4_575 0.86(4) 2.01(4) 2.748(3) 143(5) y
O4 H4WA O6 3_676 0.86(3) 1.87(3) 2.726(3) 173(4) y
O4 H4WB O3 1_655 0.86(3) 1.89(3) 2.744(3) 171(5) y
